data_4032687
loop_
_publ_author_name
'Ivanov, Konstantin L.'
'Villemson, Elena V.'
'Latyshev, Gennadij V.'
'Bezzubov, Stanislav I.'
'Majouga, Alexander G.'
'Melnikov, Mikhail Ya'
'Budynina, Ekaterina M.'

_publ_contact_author 'Ekaterina Budynina'
_publ_section_title
;
 Regioselective Hydrogenolysis of Donor-Acceptor Cyclopropanes with
 Zn-AcOH Reductive System.
;
_journal_issue 18
_journal_name_full 'The Journal of organic chemistry'
_journal_page_first 9537
_journal_page_last 9549
_journal_paper_doi 10.1021/acs.joc.7b01549
_journal_volume 82
_journal_year 2017
_chemical_formula_sum 'C17 H23 N O4'
_chemical_formula_weight 305.36
_chemical_melting_point_gt 385
_chemical_melting_point_lt 386
_chemical_name_systematic
;
 Methyl 3-(4-methoxyphenethyl)-6-methyl-2-oxopiperidine-3-carboxylate
;
_space_group_crystal_system triclinic
_space_group_IT_number 2
_space_group_name_Hall '-P 1'
_space_group_name_H-M_alt 'P -1'
_symmetry_space_group_name_Hall '-P 1'
_symmetry_space_group_name_H-M 'P -1'
_atom_sites_solution_hydrogens mixed
_audit_creation_method SHELXL-2014/7
_cell_angle_alpha 101.116(4)
_cell_angle_beta 90.923(4)
_cell_angle_gamma 96.993(4)
_cell_formula_units_Z 2
_cell_length_a 7.1505(17)
_cell_length_b 7.8314(19)
_cell_length_c 15.265(4)
_cell_measurement_reflns_used 2815
_cell_measurement_temperature 150(2)
_cell_measurement_theta_max 30.353
_cell_measurement_theta_min 2.722
_cell_volume 831.9(4)
_computing_cell_refinement 'SAINT (Bruker, 2008)'
_computing_data_collection '<i>APEX2</i> (Bruker, 2008)'
_computing_data_reduction 'SAINT (Bruker, 2008)'
_computing_molecular_graphics 'SHELXTL (Sheldrick, 2008)'
_computing_publication_material 'SHELXTL (Sheldrick, 2008)'
_computing_structure_refinement 'SHELXL-2014/7 (Sheldrick, 2014)'
_computing_structure_solution 'SHELXTL (Sheldrick, 2008)'
_diffrn_ambient_temperature 150(2)
_diffrn_measured_fraction_theta_full 1.000
_diffrn_measured_fraction_theta_max 0.999
_diffrn_measurement_device_type 'Bruker SMART APEX II'
_diffrn_measurement_method \w
_diffrn_radiation_type MoK\a
_diffrn_radiation_wavelength 0.71073
_diffrn_reflns_av_R_equivalents 0.0192
_diffrn_reflns_av_unetI/netI 0.0270
_diffrn_reflns_Laue_measured_fraction_full 1.000
_diffrn_reflns_Laue_measured_fraction_max 0.999
_diffrn_reflns_limit_h_max 9
_diffrn_reflns_limit_h_min -9
_diffrn_reflns_limit_k_max 9
_diffrn_reflns_limit_k_min -10
_diffrn_reflns_limit_l_max 19
_diffrn_reflns_limit_l_min -19
_diffrn_reflns_number 8062
_diffrn_reflns_point_group_measured_fraction_full 1.000
_diffrn_reflns_point_group_measured_fraction_max 0.999
_diffrn_reflns_theta_full 25.242
_diffrn_reflns_theta_max 26.991
_diffrn_reflns_theta_min 2.672
_diffrn_source 'fine-focus sealed tube'
_exptl_absorpt_coefficient_mu 0.086
_exptl_absorpt_correction_type multi-scan
_exptl_absorpt_process_details 'SADABS (Bruker, 2008)'
_exptl_crystal_colour colorless
_exptl_crystal_density_diffrn 1.219
_exptl_crystal_description block
_exptl_crystal_F_000 328
_exptl_crystal_size_max 0.400
_exptl_crystal_size_mid 0.250
_exptl_crystal_size_min 0.150
_exptl_transmission_factor_max 0.987
_exptl_transmission_factor_min 0.966
_refine_diff_density_max 0.305
_refine_diff_density_min -0.149
_refine_diff_density_rms 0.035
_refine_ls_extinction_method none
_refine_ls_goodness_of_fit_ref 1.028
_refine_ls_hydrogen_treatment mixed
_refine_ls_matrix_type full
_refine_ls_number_parameters 206
_refine_ls_number_reflns 3616
_refine_ls_number_restraints 0
_refine_ls_restrained_S_all 1.028
_refine_ls_R_factor_all 0.0524
_refine_ls_R_factor_gt 0.0386
_refine_ls_shift/su_max 0.000
_refine_ls_shift/su_mean 0.000
_refine_ls_structure_factor_coef Fsqd
_refine_ls_weighting_details 'w=1/[\s^2^(Fo^2^)+(0.0370P)^2^+0.2429P] where P=(Fo^2^+2Fc^2^)/3'
_refine_ls_weighting_scheme calc
_refine_ls_wR_factor_gt 0.0878
_refine_ls_wR_factor_ref 0.0950
_reflns_Friedel_coverage 0.000
_reflns_number_gt 2900
_reflns_number_total 3616
_reflns_threshold_expression 'I > 2\s(I)'
_cod_data_source_file jo7b01549_si_003.cif
_cod_data_source_block ax10055
_cod_depositor_comments 'Adding full bibliography for 4032687.cif.'
_cod_original_cell_volume 831.9(3)
_cod_database_code 4032687
_shelx_shelxl_version_number 2014/7
_shelx_space_group_comment
;
The symmetry employed for this shelxl refinement is uniquely defined
by the following loop, which should always be used as a source of
symmetry information in preference to the above space-group names.
They are only intended as comments.
;
_shelx_estimated_absorpt_t_min 0.966
_shelx_estimated_absorpt_t_max 0.987

loop_
_space_group_symop_operation_xyz
'x, y, z'
'-x, -y, -z'

loop_
_atom_site_label
_atom_site_type_symbol
_atom_site_fract_x
_atom_site_fract_y
_atom_site_fract_z
_atom_site_U_iso_or_equiv
_atom_site_adp_type
_atom_site_occupancy
_atom_site_site_symmetry_order
_atom_site_calc_flag
_atom_site_refinement_flags_posn
_atom_site_refinement_flags_adp
N1 N 0.31390(15) 0.90136(15) 0.91078(7) 0.0253(2) Uani 1 1 d . .
H1 H 0.338(2) 0.978(2) 0.9618(11) 0.036(4) Uiso 1 1 d . .
O1 O 0.61823(12) 0.85716(12) 0.91891(6) 0.0268(2) Uani 1 1 d . .
O2 O 0.68230(16) 0.49282(13) 0.77218(7) 0.0427(3) Uani 1 1 d . .
O3 O 0.47190(15) 0.45820(13) 0.87643(7) 0.0389(3) Uani 1 1 d . .
O4 O 0.92318(14) 0.86177(13) 0.34920(6) 0.0348(2) Uani 1 1 d . .
C1 C 0.0501(2) 1.0511(2) 0.87713(10) 0.0398(4) Uani 1 1 d . .
H1A H 0.0705 1.1204 0.9380 0.060 Uiso 1 1 calc R U
H1B H -0.0847 1.0340 0.8603 0.060 Uiso 1 1 calc R U
H1C H 0.1202 1.1134 0.8356 0.060 Uiso 1 1 calc R U
C2 C 0.11888(18) 0.87372(19) 0.87328(8) 0.0294(3) Uani 1 1 d . .
H2A H 0.0378 0.8083 0.9118 0.035 Uiso 1 1 calc R U
C3 C 0.10698(19) 0.7629(2) 0.77950(9) 0.0326(3) Uani 1 1 d . .
H3A H -0.0264 0.7173 0.7620 0.039 Uiso 1 1 calc R U
H3B H 0.1557 0.8363 0.7368 0.039 Uiso 1 1 calc R U
C4 C 0.22119(18) 0.61060(18) 0.77565(9) 0.0304(3) Uani 1 1 d . .
H4A H 0.2033 0.5335 0.7158 0.037 Uiso 1 1 calc R U
H4B H 0.1768 0.5405 0.8205 0.037 Uiso 1 1 calc R U
C5 C 0.43208(17) 0.67988(16) 0.79459(8) 0.0226(3) Uani 1 1 d . .
C6 C 0.45981(17) 0.82021(15) 0.88069(7) 0.0210(3) Uani 1 1 d . .
C7 C 0.5452(2) 0.53497(17) 0.81104(9) 0.0288(3) Uani 1 1 d . .
C8 C 0.5750(3) 0.3253(2) 0.90118(13) 0.0557(5) Uani 1 1 d . .
H8A H 0.5138 0.2807 0.9507 0.084 Uiso 1 1 calc R U
H8B H 0.7048 0.3767 0.9198 0.084 Uiso 1 1 calc R U
H8C H 0.5762 0.2287 0.8498 0.084 Uiso 1 1 calc R U
C9 C 0.52246(18) 0.76454(16) 0.71903(8) 0.0230(3) Uani 1 1 d . .
H9A H 0.4723 0.8770 0.7192 0.028 Uiso 1 1 calc R U
H9B H 0.6603 0.7910 0.7315 0.028 Uiso 1 1 calc R U
C10 C 0.4852(2) 0.64783(19) 0.62609(8) 0.0352(3) Uani 1 1 d . .
H10A H 0.5057 0.5266 0.6298 0.042 Uiso 1 1 calc R U
H10B H 0.3515 0.6453 0.6076 0.042 Uiso 1 1 calc R U
C11 C 0.60863(19) 0.70734(16) 0.55529(8) 0.0270(3) Uani 1 1 d . .
C12 C 0.7976(2) 0.68391(18) 0.55103(9) 0.0308(3) Uani 1 1 d . .
H12A H 0.8526 0.6320 0.5948 0.037 Uiso 1 1 calc R U
C13 C 0.90910(19) 0.73481(18) 0.48386(9) 0.0296(3) Uani 1 1 d . .
H13A H 1.0385 0.7183 0.4823 0.036 Uiso 1 1 calc R U
C14 C 0.82906(19) 0.80967(16) 0.41938(8) 0.0258(3) Uani 1 1 d . .
C15 C 0.6410(2) 0.83363(17) 0.42248(9) 0.0303(3) Uani 1 1 d . .
H15A H 0.5856 0.8846 0.3784 0.036 Uiso 1 1 calc R U
C16 C 0.5333(2) 0.78330(17) 0.48982(9) 0.0295(3) Uani 1 1 d . .
H16A H 0.4042 0.8011 0.4914 0.035 Uiso 1 1 calc R U
C17 C 1.1184(2) 0.8445(2) 0.34488(10) 0.0390(4) Uani 1 1 d . .
H17A H 1.1687 0.8858 0.2923 0.059 Uiso 1 1 calc R U
H17B H 1.1359 0.7210 0.3405 0.059 Uiso 1 1 calc R U
H17C H 1.1853 0.9148 0.3989 0.059 Uiso 1 1 calc R U

loop_
_atom_site_aniso_label
_atom_site_aniso_U_11
_atom_site_aniso_U_22
_atom_site_aniso_U_33
_atom_site_aniso_U_23
_atom_site_aniso_U_13
_atom_site_aniso_U_12
N1 0.0257(6) 0.0305(6) 0.0167(5) -0.0028(4) -0.0005(4) 0.0034(5)
O1 0.0254(5) 0.0312(5) 0.0209(4) -0.0011(4) -0.0018(3) 0.0027(4)
O2 0.0494(7) 0.0362(6) 0.0471(6) 0.0110(5) 0.0196(5) 0.0164(5)
O3 0.0553(7) 0.0304(5) 0.0346(5) 0.0134(4) 0.0123(5) 0.0072(5)
O4 0.0360(6) 0.0438(6) 0.0267(5) 0.0126(4) 0.0081(4) 0.0037(4)
C1 0.0328(8) 0.0540(10) 0.0333(8) 0.0050(7) 0.0018(6) 0.0143(7)
C2 0.0231(7) 0.0419(8) 0.0211(6) 0.0024(6) 0.0026(5) 0.0022(6)
C3 0.0219(7) 0.0484(9) 0.0227(6) 0.0001(6) -0.0012(5) -0.0028(6)
C4 0.0287(7) 0.0341(7) 0.0221(6) -0.0019(5) 0.0039(5) -0.0096(6)
C5 0.0259(6) 0.0218(6) 0.0178(6) 0.0002(5) 0.0034(5) -0.0010(5)
C6 0.0257(6) 0.0213(6) 0.0151(5) 0.0041(4) 0.0016(5) -0.0010(5)
C7 0.0378(8) 0.0217(6) 0.0242(6) 0.0006(5) 0.0053(5) -0.0009(5)
C8 0.0824(14) 0.0387(9) 0.0550(11) 0.0244(8) 0.0125(9) 0.0175(9)
C9 0.0252(6) 0.0226(6) 0.0185(6) 0.0006(5) 0.0032(5) -0.0016(5)
C10 0.0421(8) 0.0370(8) 0.0192(6) -0.0030(5) 0.0061(6) -0.0114(6)
C11 0.0359(7) 0.0237(6) 0.0168(6) -0.0030(5) 0.0045(5) -0.0033(5)
C12 0.0393(8) 0.0319(7) 0.0204(6) 0.0046(5) -0.0013(5) 0.0023(6)
C13 0.0277(7) 0.0331(7) 0.0270(7) 0.0029(5) 0.0011(5) 0.0049(6)
C14 0.0342(7) 0.0223(6) 0.0194(6) 0.0021(5) 0.0035(5) 0.0012(5)
C15 0.0369(8) 0.0279(7) 0.0275(7) 0.0074(5) 0.0008(6) 0.0065(6)
C16 0.0305(7) 0.0271(7) 0.0287(7) -0.0007(5) 0.0046(5) 0.0041(5)
C17 0.0357(8) 0.0457(9) 0.0356(8) 0.0087(7) 0.0137(6) 0.0025(7)

loop_
_atom_type_symbol
_atom_type_description
_atom_type_scat_dispersion_real
_atom_type_scat_dispersion_imag
_atom_type_scat_source
C C 0.0033 0.0016 'International Tables Vol C Tables 4.2.6.8 and 6.1.1.4'
H H 0.0000 0.0000 'International Tables Vol C Tables 4.2.6.8 and 6.1.1.4'
N N 0.0061 0.0033 'International Tables Vol C Tables 4.2.6.8 and 6.1.1.4'
O O 0.0106 0.0060 'International Tables Vol C Tables 4.2.6.8 and 6.1.1.4'

loop_
_geom_angle_atom_site_label_1
_geom_angle_atom_site_label_2
_geom_angle_atom_site_label_3
_geom_angle
C6 N1 C2 128.69(11)
C6 N1 H1 114.2(10)
C2 N1 H1 117.0(10)
C7 O3 C8 115.55(12)
C14 O4 C17 117.39(11)
C2 C1 H1A 109.5
C2 C1 H1B 109.5
H1A C1 H1B 109.5
C2 C1 H1C 109.5
H1A C1 H1C 109.5
H1B C1 H1C 109.5
N1 C2 C3 110.60(10)
N1 C2 C1 108.93(11)
C3 C2 C1 113.03(12)
N1 C2 H2A 108.0
C3 C2 H2A 108.0
C1 C2 H2A 108.0
C4 C3 C2 110.39(11)
C4 C3 H3A 109.6
C2 C3 H3A 109.6
C4 C3 H3B 109.6
C2 C3 H3B 109.6
H3A C3 H3B 108.1
C3 C4 C5 110.06(11)
C3 C4 H4A 109.6
C5 C4 H4A 109.6
C3 C4 H4B 109.6
C5 C4 H4B 109.6
H4A C4 H4B 108.2
C7 C5 C6 105.36(10)
C7 C5 C4 111.38(11)
C6 C5 C4 110.50(10)
C7 C5 C9 108.92(10)
C6 C5 C9 107.00(9)
C4 C5 C9 113.29(10)
O1 C6 N1 122.08(11)
O1 C6 C5 119.15(11)
N1 C6 C5 118.75(11)
O2 C7 O3 123.16(13)
O2 C7 C5 125.92(12)
O3 C7 C5 110.92(11)
O3 C8 H8A 109.5
O3 C8 H8B 109.5
H8A C8 H8B 109.5
O3 C8 H8C 109.5
H8A C8 H8C 109.5
H8B C8 H8C 109.5
C10 C9 C5 113.31(10)
C10 C9 H9A 108.9
C5 C9 H9A 108.9
C10 C9 H9B 108.9
C5 C9 H9B 108.9
H9A C9 H9B 107.7
C11 C10 C9 113.88(11)
C11 C10 H10A 108.8
C9 C10 H10A 108.8
C11 C10 H10B 108.8
C9 C10 H10B 108.8
H10A C10 H10B 107.7
C12 C11 C16 117.45(12)
C12 C11 C10 122.01(13)
C16 C11 C10 120.50(13)
C11 C12 C13 121.59(13)
C11 C12 H12A 119.2
C13 C12 H12A 119.2
C14 C13 C12 119.41(13)
C14 C13 H13A 120.3
C12 C13 H13A 120.3
O4 C14 C15 115.46(12)
O4 C14 C13 124.75(12)
C15 C14 C13 119.78(12)
C14 C15 C16 119.92(13)
C14 C15 H15A 120.0
C16 C15 H15A 120.0
C15 C16 C11 121.85(13)
C15 C16 H16A 119.1
C11 C16 H16A 119.1
O4 C17 H17A 109.5
O4 C17 H17B 109.5
H17A C17 H17B 109.5
O4 C17 H17C 109.5
H17A C17 H17C 109.5
H17B C17 H17C 109.5

loop_
_geom_bond_atom_site_label_1
_geom_bond_atom_site_label_2
_geom_bond_distance
N1 C6 1.3295(16)
N1 C2 1.4738(17)
N1 H1 0.887(17)
O1 C6 1.2414(15)
O2 C7 1.2015(16)
O3 C7 1.3432(16)
O3 C8 1.4487(19)
O4 C14 1.3755(15)
O4 C17 1.4199(17)
C1 C2 1.520(2)
C1 H1A 0.9800
C1 H1B 0.9800
C1 H1C 0.9800
C2 C3 1.5198(18)
C2 H2A 1.0000
C3 C4 1.518(2)
C3 H3A 0.9900
C3 H3B 0.9900
C4 C5 1.5422(18)
C4 H4A 0.9900
C4 H4B 0.9900
C5 C7 1.5272(19)
C5 C6 1.5350(16)
C5 C9 1.5499(16)
C8 H8A 0.9800
C8 H8B 0.9800
C8 H8C 0.9800
C9 C10 1.5323(17)
C9 H9A 0.9900
C9 H9B 0.9900
C10 C11 1.5128(18)
C10 H10A 0.9900
C10 H10B 0.9900
C11 C12 1.387(2)
C11 C16 1.3902(19)
C12 C13 1.3973(19)
C12 H12A 0.9500
C13 C14 1.3879(19)
C13 H13A 0.9500
C14 C15 1.3807(19)
C15 C16 1.3831(19)
C15 H15A 0.9500
C16 H16A 0.9500
C17 H17A 0.9800
C17 H17B 0.9800
C17 H17C 0.9800

loop_
_geom_hbond_atom_site_label_D
_geom_hbond_atom_site_label_H
_geom_hbond_atom_site_label_A
_geom_hbond_distance_DH
_geom_hbond_distance_HA
_geom_hbond_distance_DA
_geom_hbond_angle_DHA
_geom_hbond_site_symmetry_A
N1 H1 O1 0.887(17) 2.014(17) 2.9003(15) 176.5(14) 2_677
